data_2217326
loop_
_publ_author_name
'Fei Teng'
'Fanpeng Kong'
'Qingjian Liu'

_publ_section_title
;
 Dimethyl
 4-(4-formylphenyl)-2,6-dimethyl-1,4-dihydropyridine-3,5-dicarboxylate
;
_journal_coeditor_code SQ2008
_journal_issue 1
_journal_name_full 'Acta Crystallographica Section E'
_journal_page_first o293
_journal_page_last o293
_journal_paper_doi 10.1107/S1600536807063428
_journal_volume 64
_journal_year 2008
_chemical_formula_iupac 'C18 H19 N O5'
_chemical_formula_moiety 'C18 H19 N O5'
_chemical_formula_structural 'C18 H19 N O5'
_chemical_formula_sum 'C18 H19 N O5'
_chemical_formula_weight 329.34
_chemical_melting_point 479
_chemical_name_systematic
;Dimethyl
 4-(4-formylphenyl)-2,6-dimethyl-1,4-dihydropyridine-3,5-dicarboxylate
;
_space_group_IT_number 2
_symmetry_cell_setting triclinic
_symmetry_space_group_name_Hall '-P 1'
_symmetry_space_group_name_H-M 'P -1'
_atom_sites_solution_hydrogens geom
_atom_sites_solution_primary direct
_atom_sites_solution_secondary difmap
_cell_angle_alpha 111.364(3)
_cell_angle_beta 102.799(3)
_cell_angle_gamma 101.150(4)
_cell_formula_units_Z 2
_cell_length_a 8.219(2)
_cell_length_b 10.432(3)
_cell_length_c 10.979(3)
_cell_measurement_reflns_used 1572
_cell_measurement_temperature 298(2)
_cell_measurement_theta_max 26.692
_cell_measurement_theta_min 2.199
_cell_volume 815.0(4)
_computing_cell_refinement 'SMART (Bruker, 2001)'
_computing_data_collection 'SMART (Bruker, 2001)'
_computing_data_reduction 'SAINT (Bruker, 2001)'
_computing_molecular_graphics 'SHELXTL (Sheldrick, 2001)'
_computing_publication_material 'SHELXTL (Sheldrick, 2001)'
_computing_structure_refinement 'SHELXL97 (Sheldrick, 1997)'
_computing_structure_solution 'SHELXS97 (Sheldrick, 1990)'
_diffrn_ambient_temperature 298(2)
_diffrn_measured_fraction_theta_full 0.983
_diffrn_measured_fraction_theta_max 0.983
_diffrn_measurement_device_type 'Bruker SMART CCD area-detector'
_diffrn_measurement_method 'phi and omega scans'
_diffrn_radiation_monochromator graphite
_diffrn_radiation_source 'fine-focus sealed tube'
_diffrn_radiation_type MoK\a
_diffrn_radiation_wavelength 0.71073
_diffrn_reflns_av_R_equivalents 0.0149
_diffrn_reflns_av_sigmaI/netI 0.0318
_diffrn_reflns_limit_h_max 9
_diffrn_reflns_limit_h_min -7
_diffrn_reflns_limit_k_max 12
_diffrn_reflns_limit_k_min -12
_diffrn_reflns_limit_l_max 11
_diffrn_reflns_limit_l_min -13
_diffrn_reflns_theta_full 25.10
_diffrn_reflns_theta_max 25.10
_diffrn_reflns_theta_min 2.10
_exptl_absorpt_coefficient_mu 0.098
_exptl_absorpt_correction_T_max 0.9902
_exptl_absorpt_correction_T_min 0.9543
_exptl_absorpt_correction_type multi-scan
_exptl_absorpt_process_details '(SADABS: Sheldrick, 2004)'
_exptl_crystal_colour colourless
_exptl_crystal_density_diffrn 1.342
_exptl_crystal_density_method 'not measured'
_exptl_crystal_description plate
_exptl_crystal_F_000 348
_exptl_crystal_size_max 0.48
_exptl_crystal_size_mid 0.34
_exptl_crystal_size_min 0.10
_refine_diff_density_max 0.247
_refine_diff_density_min -0.229
_refine_ls_extinction_method none
_refine_ls_goodness_of_fit_ref 1.041
_refine_ls_hydrogen_treatment constr
_refine_ls_matrix_type full
_refine_ls_number_parameters 221
_refine_ls_number_reflns 2855
_refine_ls_number_restraints 0
_refine_ls_restrained_S_all 1.041
_refine_ls_R_factor_all 0.0617
_refine_ls_R_factor_gt 0.0519
_refine_ls_shift/su_max 0.000
_refine_ls_shift/su_mean 0.000
_refine_ls_structure_factor_coef Fsqd
_refine_ls_weighting_details 'calc w=1/[\s^2^(Fo^2^)+(0.0745P)^2^+0.2263P] where P=(Fo^2^+2Fc^2^)/3'
_refine_ls_weighting_scheme calc
_refine_ls_wR_factor_gt 0.1331
_refine_ls_wR_factor_ref 0.1402
_reflns_number_gt 2352
_reflns_number_total 2855
_reflns_threshold_expression >2sigma(I)
_cod_data_source_file sq2008.cif
_cod_data_source_block I
_cod_depositor_comments
;
The following automatic conversions were performed:
'_symmetry_cell_setting' value 'Triclinic' changed to 'triclinic'
according to '/home/saulius/struct/CIF-dictionaries/cif_core.dic'
dictionary named 'cif_core.dic' version 2.4.1 from 2010-06-29.

Automatic conversion script
Id: cif_fix_enum 1527 2010-12-29 10:47:43Z saulius 

The following automatic conversions were performed:

'_symmetry_cell_setting' value 'Triclinic' changed to 'triclinic'
according to /home/saulius/struct/CIF-dictionaries/cif_core.dic
dictionary named 'cif_core.dic' version 2.4.1 from 2010-06-29.

Automatic conversion script
Id: cif_fix_values 1715 2011-07-08 13:25:40Z adriana 
;
_cod_original_sg_symbol_H-M P-1
_cod_database_code 2217326
_cod_database_fobs_code 2217326

loop_
_symmetry_equiv_pos_as_xyz
'x, y, z'
'-x, -y, -z'

loop_
_atom_site_type_symbol
_atom_site_label
_atom_site_fract_x
_atom_site_fract_y
_atom_site_fract_z
_atom_site_U_iso_or_equiv
_atom_site_adp_type
_atom_site_calc_flag
_atom_site_refinement_flags
_atom_site_occupancy
C C1 0.0487(3) 0.7111(3) 0.2379(2) 0.0540(6) Uani d . 1
H H1A 0.1663 0.7527 0.2429 0.081 Uiso calc R 1
H H1B -0.0263 0.7598 0.2053 0.081 Uiso calc R 1
H H1C 0.0087 0.6105 0.1753 0.081 Uiso calc R 1
C C2 0.1597(3) 0.6835(2) 0.4429(2) 0.0369(5) Uani d . 1
C C3 0.1430(2) 0.7146(2) 0.58051(19) 0.0316(4) Uani d . 1
C C4 0.2082(3) 0.6488(2) 0.6575(2) 0.0360(5) Uani d . 1
C C5 0.3136(3) 0.5473(2) 0.6249(3) 0.0501(6) Uani d . 1
H H5A 0.2939 0.5048 0.5272 0.075 Uiso calc R 1
H H5B 0.2792 0.4727 0.6538 0.075 Uiso calc R 1
H H5C 0.4355 0.5989 0.6725 0.075 Uiso calc R 1
C C6 -0.0172(3) 0.7028(3) 0.9224(3) 0.0562(6) Uani d . 1
H H6A -0.0266 0.7913 0.9853 0.084 Uiso calc R 1
H H6B 0.0693 0.6730 0.9707 0.084 Uiso calc R 1
H H6C -0.1282 0.6294 0.8845 0.084 Uiso calc R 1
C C7 0.0357(3) 0.7258(2) 0.8083(2) 0.0369(5) Uani d . 1
C C8 -0.0337(2) 0.7922(2) 0.73481(19) 0.0326(4) Uani d . 1
C C9 -0.1879(3) 0.8380(2) 0.7515(2) 0.0403(5) Uani d . 1
C C10 -0.3909(3) 0.9447(3) 0.6724(3) 0.0648(7) Uani d . 1
H H10A -0.4883 0.8609 0.6436 0.097 Uiso calc R 1
H H10B -0.4126 0.9901 0.6110 0.097 Uiso calc R 1
H H10C -0.3759 1.0113 0.7646 0.097 Uiso calc R 1
C C11 0.0538(2) 0.8272(2) 0.63858(18) 0.0298(4) Uani d . 1
H H11 -0.0369 0.8235 0.5614 0.036 Uiso calc R 1
C C12 0.1873(2) 0.9776(2) 0.70850(19) 0.0306(4) Uani d . 1
C C13 0.2279(3) 1.0506(2) 0.6300(2) 0.0352(5) Uani d . 1
H H13 0.1695 1.0093 0.5356 0.042 Uiso calc R 1
C C14 0.3539(3) 1.1837(2) 0.6906(2) 0.0387(5) Uani d . 1
H H14 0.3797 1.2310 0.6368 0.046 Uiso calc R 1
C C15 0.4421(2) 1.2473(2) 0.8316(2) 0.0360(5) Uani d . 1
C C16 0.5802(3) 1.3855(2) 0.8933(2) 0.0443(5) Uani d . 1
H H16 0.5943 1.4329 0.8374 0.053 Uiso calc R 1
C C17 0.4002(3) 1.1764(2) 0.9107(2) 0.0423(5) Uani d . 1
H H17 0.4576 1.2186 1.0054 0.051 Uiso calc R 1
C C18 0.2739(3) 1.0439(2) 0.8499(2) 0.0395(5) Uani d . 1
H H18 0.2461 0.9981 0.9044 0.047 Uiso calc R 1
O O1 0.2601(3) 0.6284(2) 0.39502(18) 0.0686(5) Uani d . 1
O O2 0.0449(2) 0.72623(17) 0.37188(14) 0.0483(4) Uani d . 1
O O3 -0.23540(19) 0.90263(18) 0.66944(17) 0.0504(4) Uani d . 1
O O4 -0.2703(2) 0.8207(2) 0.8252(2) 0.0747(6) Uani d . 1
O O5 0.6775(2) 1.44321(17) 1.01131(17) 0.0562(5) Uani d . 1
N N1 0.1702(2) 0.67213(19) 0.77876(18) 0.0412(4) Uani d . 1
H H1 0.2335 0.6523 0.8389 0.049 Uiso calc R 1

loop_
_atom_site_aniso_label
_atom_site_aniso_U_11
_atom_site_aniso_U_22
_atom_site_aniso_U_33
_atom_site_aniso_U_12
_atom_site_aniso_U_13
_atom_site_aniso_U_23
C1 0.0704(16) 0.0601(15) 0.0303(12) 0.0144(12) 0.0190(11) 0.0191(11)
C2 0.0353(10) 0.0365(11) 0.0348(11) 0.0084(9) 0.0136(9) 0.0106(9)
C3 0.0284(9) 0.0344(10) 0.0300(10) 0.0073(8) 0.0094(8) 0.0126(8)
C4 0.0324(10) 0.0351(10) 0.0359(11) 0.0063(8) 0.0084(8) 0.0136(9)
C5 0.0477(13) 0.0487(13) 0.0603(15) 0.0223(11) 0.0167(11) 0.0264(12)
C6 0.0671(16) 0.0706(16) 0.0500(14) 0.0234(13) 0.0269(12) 0.0401(13)
C7 0.0367(11) 0.0396(11) 0.0322(11) 0.0063(9) 0.0105(9) 0.0158(9)
C8 0.0303(10) 0.0386(11) 0.0272(10) 0.0072(8) 0.0098(8) 0.0134(8)
C9 0.0353(11) 0.0498(12) 0.0351(11) 0.0104(9) 0.0154(9) 0.0162(10)
C10 0.0452(14) 0.0819(19) 0.088(2) 0.0365(13) 0.0322(14) 0.0428(16)
C11 0.0283(9) 0.0377(10) 0.0242(9) 0.0097(8) 0.0084(8) 0.0140(8)
C12 0.0305(10) 0.0353(10) 0.0307(10) 0.0144(8) 0.0129(8) 0.0151(8)
C13 0.0385(11) 0.0391(11) 0.0297(10) 0.0129(9) 0.0097(8) 0.0166(9)
C14 0.0419(11) 0.0422(12) 0.0427(12) 0.0157(9) 0.0182(9) 0.0255(10)
C15 0.0329(10) 0.0365(11) 0.0408(11) 0.0133(8) 0.0139(9) 0.0162(9)
C16 0.0418(12) 0.0413(12) 0.0522(14) 0.0134(10) 0.0155(11) 0.0219(11)
C17 0.0429(12) 0.0461(12) 0.0304(11) 0.0070(9) 0.0097(9) 0.0126(9)
C18 0.0436(12) 0.0438(12) 0.0301(11) 0.0060(9) 0.0127(9) 0.0177(9)
O1 0.0757(12) 0.0995(15) 0.0529(11) 0.0537(12) 0.0386(10) 0.0324(10)
O2 0.0566(9) 0.0688(10) 0.0300(8) 0.0290(8) 0.0194(7) 0.0240(7)
O3 0.0424(9) 0.0688(11) 0.0632(11) 0.0303(8) 0.0285(8) 0.0392(9)
O4 0.0658(12) 0.1291(18) 0.0740(13) 0.0490(12) 0.0508(11) 0.0651(13)
O5 0.0491(9) 0.0482(9) 0.0542(11) 0.0042(8) 0.0013(8) 0.0173(8)
N1 0.0425(10) 0.0499(11) 0.0385(10) 0.0177(8) 0.0100(8) 0.0266(8)

loop_
_atom_type_symbol
_atom_type_description
_atom_type_scat_dispersion_real
_atom_type_scat_dispersion_imag
_atom_type_scat_source
C C 0.0033 0.0016 'International Tables Vol C Tables 4.2.6.8 and 6.1.1.4'
H H 0.0000 0.0000 'International Tables Vol C Tables 4.2.6.8 and 6.1.1.4'
N N 0.0061 0.0033 'International Tables Vol C Tables 4.2.6.8 and 6.1.1.4'
O O 0.0106 0.0060 'International Tables Vol C Tables 4.2.6.8 and 6.1.1.4'

loop_
_diffrn_reflns_number
4173

loop_
_geom_angle_atom_site_label_1
_geom_angle_atom_site_label_2
_geom_angle_atom_site_label_3
_geom_angle
_geom_angle_publ_flag
O2 C1 H1A 109.5 n
O2 C1 H1B 109.5 n
H1A C1 H1B 109.5 n
O2 C1 H1C 109.5 n
H1A C1 H1C 109.5 n
H1B C1 H1C 109.5 n
O1 C2 O2 121.76(19) n
O1 C2 C3 127.5(2) n
O2 C2 C3 110.72(16) n
C4 C3 C2 121.94(18) n
C4 C3 C11 119.60(17) y
C2 C3 C11 118.44(16) n
C3 C4 N1 118.15(18) y
C3 C4 C5 127.55(19) n
N1 C4 C5 114.27(17) n
C4 C5 H5A 109.5 n
C4 C5 H5B 109.5 n
H5A C5 H5B 109.5 n
C4 C5 H5C 109.5 n
H5A C5 H5C 109.5 n
H5B C5 H5C 109.5 n
C7 C6 H6A 109.5 n
C7 C6 H6B 109.5 n
H6A C6 H6B 109.5 n
C7 C6 H6C 109.5 n
H6A C6 H6C 109.5 n
H6B C6 H6C 109.5 n
C8 C7 N1 118.71(17) y
C8 C7 C6 126.71(19) n
N1 C7 C6 114.59(18) n
C7 C8 C9 121.16(17) n
C7 C8 C11 119.69(17) y
C9 C8 C11 119.07(16) n
O4 C9 O3 121.06(19) n
O4 C9 C8 127.2(2) n
O3 C9 C8 111.71(16) n
O3 C10 H10A 109.5 n
O3 C10 H10B 109.5 n
H10A C10 H10B 109.5 n
O3 C10 H10C 109.5 n
H10A C10 H10C 109.5 n
H10B C10 H10C 109.5 n
C8 C11 C3 110.09(15) y
C8 C11 C12 112.69(15) y
C3 C11 C12 109.55(15) y
C8 C11 H11 108.1 n
C3 C11 H11 108.1 n
C12 C11 H11 108.1 n
C18 C12 C13 118.16(18) n
C18 C12 C11 121.69(16) n
C13 C12 C11 120.14(16) n
C14 C13 C12 120.86(18) n
C14 C13 H13 119.6 n
C12 C13 H13 119.6 n
C13 C14 C15 120.34(18) n
C13 C14 H14 119.8 n
C15 C14 H14 119.8 n
C17 C15 C14 119.14(19) n
C17 C15 C16 121.20(19) n
C14 C15 C16 119.65(19) n
O5 C16 C15 125.3(2) n
O5 C16 H16 117.4 n
C15 C16 H16 117.4 n
C18 C17 C15 120.34(19) n
C18 C17 H17 119.8 n
C15 C17 H17 119.8 n
C17 C18 C12 121.13(18) n
C17 C18 H18 119.4 n
C12 C18 H18 119.4 n
C2 O2 C1 118.39(17) n
C9 O3 C10 116.16(17) n
C7 N1 C4 123.31(16) y
C7 N1 H1 118.3 n
C4 N1 H1 118.3 n

loop_
_geom_bond_atom_site_label_1
_geom_bond_atom_site_label_2
_geom_bond_distance
_geom_bond_publ_flag
C1 O2 1.429(2) n
C1 H1A 0.9600 n
C1 H1B 0.9600 n
C1 H1C 0.9600 n
C2 O1 1.202(2) n
C2 O2 1.337(3) n
C2 C3 1.469(3) n
C3 C4 1.355(3) y
C3 C11 1.522(3) y
C4 N1 1.381(3) y
C4 C5 1.489(3) n
C5 H5A 0.9600 n
C5 H5B 0.9600 n
C5 H5C 0.9600 n
C6 C7 1.495(3) n
C6 H6A 0.9600 n
C6 H6B 0.9600 n
C6 H6C 0.9600 n
C7 C8 1.346(3) y
C7 N1 1.381(3) y
C8 C9 1.463(3) n
C8 C11 1.511(2) y
C9 O4 1.203(2) n
C9 O3 1.344(2) n
C10 O3 1.432(3) n
C10 H10A 0.9600 n
C10 H10B 0.9600 n
C10 H10C 0.9600 n
C11 C12 1.529(3) n
C11 H11 0.9800 n
C12 C18 1.390(3) n
C12 C13 1.394(3) n
C13 C14 1.381(3) n
C13 H13 0.9300 n
C14 C15 1.389(3) n
C14 H14 0.9300 n
C15 C17 1.386(3) n
C15 C16 1.463(3) n
C16 O5 1.211(3) n
C16 H16 0.9300 n
C17 C18 1.378(3) n
C17 H17 0.9300 n
C18 H18 0.9300 n
N1 H1 0.8600 n

loop_
_geom_hbond_atom_site_label_D
_geom_hbond_atom_site_label_H
_geom_hbond_atom_site_label_A
_geom_hbond_site_symmetry_A
_geom_hbond_distance_DH
_geom_hbond_distance_HA
_geom_hbond_distance_DA
_geom_hbond_angle_DHA
N1 H1 O5 2_677 0.86 2.27 3.107(2) 163.0

loop_
_geom_torsion_atom_site_label_1
_geom_torsion_atom_site_label_2
_geom_torsion_atom_site_label_3
_geom_torsion_atom_site_label_4
_geom_torsion
_geom_torsion_publ_flag
O1 C2 C3 C4 -18.6(3) y
O2 C2 C3 C4 161.80(17) n
O1 C2 C3 C11 159.8(2) n
O2 C2 C3 C11 -19.8(2) n
C2 C3 C4 N1 -172.96(17) n
C11 C3 C4 N1 8.7(3) y
C2 C3 C4 C5 4.6(3) n
C11 C3 C4 C5 -173.75(19) n
N1 C7 C8 C9 173.70(18) n
C6 C7 C8 C9 -6.5(3) n
N1 C7 C8 C11 -9.5(3) y
C6 C7 C8 C11 170.29(19) n
C7 C8 C9 O4 -1.9(3) y
C11 C8 C9 O4 -178.8(2) n
C7 C8 C9 O3 179.69(18) n
C11 C8 C9 O3 2.8(3) n
C7 C8 C11 C3 31.4(2) y
C9 C8 C11 C3 -151.73(17) n
C7 C8 C11 C12 -91.2(2) n
C9 C8 C11 C12 85.7(2) n
C4 C3 C11 C8 -31.0(2) y
C2 C3 C11 C8 150.61(16) n
C4 C3 C11 C12 93.5(2) n
C2 C3 C11 C12 -84.9(2) n
C8 C11 C12 C18 27.1(2) y
C3 C11 C12 C18 -95.8(2) n
C8 C11 C12 C13 -154.35(17) n
C3 C11 C12 C13 82.7(2) n
C18 C12 C13 C14 1.6(3) n
C11 C12 C13 C14 -177.05(17) n
C12 C13 C14 C15 -0.2(3) n
C13 C14 C15 C17 -1.0(3) n
C13 C14 C15 C16 177.53(18) n
C17 C15 C16 O5 6.6(3) n
C14 C15 C16 O5 -171.9(2) n
C14 C15 C17 C18 0.7(3) n
C16 C15 C17 C18 -177.79(19) n
C15 C17 C18 C12 0.7(3) n
C13 C12 C18 C17 -1.8(3) n
C11 C12 C18 C17 176.73(18) n
O1 C2 O2 C1 -2.8(3) n
C3 C2 O2 C1 176.83(18) n
O4 C9 O3 C10 -1.8(3) n
C8 C9 O3 C10 176.73(19) n
C8 C7 N1 C4 -17.3(3) n
C6 C7 N1 C4 162.9(2) n
C3 C4 N1 C7 17.6(3) n
C5 C4 N1 C7 -160.32(19) n

loop_
_cod_related_entry_id
_cod_related_entry_database
_cod_related_entry_code
1 ChemSpider 21119467
